data_8105247
loop_
_publ_author_name
'Klein, Wilhelm'

_publ_section_title
;
 Crystal structure of (1,4,7,10,13,16-hexaoxacyclooctadecane-\k6 O 6)
 sodium bromide hydrate, [Na(18-crown-6)]Br &#x22C5; H2O, C12H26BrNaO7
;
_journal_issue 3
_journal_name_full 'Zeitschrift f\"ur Kristallographie - New Crystal Structures'
_journal_page_first 651
_journal_page_last 653
_journal_paper_doi 10.1515/ncrs-2019-0883
_journal_volume 235
_journal_year 2020
_chemical_formula_moiety 'C12 H26 Br Na O7'
_chemical_formula_sum 'C12 H26 Br Na O7'
_chemical_formula_weight 385.23
_space_group_crystal_system monoclinic
_space_group_IT_number 7
_space_group_name_Hall 'P -2yc'
_space_group_name_H-M_alt 'P 1 c 1'
_atom_sites_solution_hydrogens difmap
_atom_sites_solution_primary direct
_atom_sites_solution_secondary difmap
_cell_angle_alpha 90
_cell_angle_beta 96.701(6)
_cell_angle_gamma 90
_cell_formula_units_Z 2
_cell_length_a 7.9362(6)
_cell_length_b 14.1331(7)
_cell_length_c 7.7734(6)
_cell_measurement_reflns_used 33324
_cell_measurement_temperature 173(2)
_cell_measurement_theta_max 74.97
_cell_measurement_theta_min 5.15
_cell_volume 865.93(10)
_computing_cell_refinement 'STOE X-AREA 1.76'
_computing_data_collection 'STOE X-AREA 1.76'
_computing_data_reduction 'STOE X-AREA 1.76'
_computing_molecular_graphics 'DIAMOND 3.2k'
_computing_structure_refinement SHELXL-2014/7
_computing_structure_solution SHELXS-97
_diffrn_ambient_temperature 173(2)
_diffrn_detector Pilatus300K
_diffrn_detector_area_resol_mean 5.81
_diffrn_measured_fraction_theta_full 0.997
_diffrn_measured_fraction_theta_max 0.997
_diffrn_measurement_device_type 'STOE StadiVari'
_diffrn_measurement_method '\w scans'
_diffrn_radiation_collimation '0.6 mm diameter'
_diffrn_radiation_monochromator 'Graded multilayer mirror'
_diffrn_radiation_type 'Mo K\a'
_diffrn_radiation_wavelength 0.71073
_diffrn_reflns_av_R_equivalents 0.0297
_diffrn_reflns_av_unetI/netI 0.0208
_diffrn_reflns_Laue_measured_fraction_full 0.997
_diffrn_reflns_Laue_measured_fraction_max 0.997
_diffrn_reflns_limit_h_max 9
_diffrn_reflns_limit_h_min -9
_diffrn_reflns_limit_k_max 17
_diffrn_reflns_limit_k_min -17
_diffrn_reflns_limit_l_max 9
_diffrn_reflns_limit_l_min -9
_diffrn_reflns_number 22969
_diffrn_reflns_point_group_measured_fraction_full 0.997
_diffrn_reflns_point_group_measured_fraction_max 0.998
_diffrn_reflns_theta_full 25.242
_diffrn_reflns_theta_max 25.993
_diffrn_reflns_theta_min 3.760
_diffrn_source 'Genix 3D HF Mo'
_diffrn_source_current 1.000
_diffrn_source_power 0.050
_diffrn_source_voltage 50
_exptl_absorpt_coefficient_mu 2.425
_exptl_absorpt_correction_T_max 1.000
_exptl_absorpt_correction_T_min 0.792
_exptl_absorpt_correction_type empirical
_exptl_absorpt_process_details 'STOE X-AREA 1.76'
_exptl_crystal_colour colourless
_exptl_crystal_density_diffrn 1.477
_exptl_crystal_description fragment
_exptl_crystal_F_000 400
_exptl_crystal_size_max 0.3
_exptl_crystal_size_mid 0.25
_exptl_crystal_size_min 0.2
_refine_diff_density_max 0.221
_refine_diff_density_min -0.201
_refine_diff_density_rms 0.047
_refine_ls_abs_structure_details
;
 Refined as an inversion twin.
;
_refine_ls_abs_structure_Flack 0.212(12)
_refine_ls_extinction_coef 0.0048(17)
_refine_ls_extinction_expression Fc^*^=kFc[1+0.001xFc^2^\l^3^/sin(2\q)]^-1/4^
_refine_ls_extinction_method 'SHELXL-2014/7 (Sheldrick 2014'
_refine_ls_goodness_of_fit_ref 1.083
_refine_ls_hydrogen_treatment refxyz
_refine_ls_matrix_type full
_refine_ls_number_parameters 196
_refine_ls_number_reflns 3392
_refine_ls_number_restraints 0
_refine_ls_restrained_S_all 1.083
_refine_ls_R_factor_all 0.0338
_refine_ls_R_factor_gt 0.0257
_refine_ls_shift/su_max 0.000
_refine_ls_shift/su_mean 0.000
_refine_ls_structure_factor_coef Fsqd
_refine_ls_weighting_details 'w=1/[\s^2^(Fo^2^)+(0.0380P)^2^+0.0180P] where P=(Fo^2^+2Fc^2^)/3'
_refine_ls_weighting_scheme calc
_refine_ls_wR_factor_gt 0.0569
_refine_ls_wR_factor_ref 0.0598
_reflns_Friedel_coverage 0.991
_reflns_Friedel_fraction_full 0.998
_reflns_Friedel_fraction_max 0.998
_reflns_number_gt 2988
_reflns_number_total 3392
_reflns_threshold_expression 'I > 2\s(I)'
_cod_data_source_file suppl_ncrs-2019-0883_suppl.cif
_cod_data_source_block W-13
_cod_original_sg_symbol_H-M 'P c'
_cod_database_code 8105247
_shelx_space_group_comment
;
The symmetry employed for this shelxl refinement is uniquely defined
by the following loop, which should always be used as a source of
symmetry information in preference to the above space-group names.
They are only intended as comments.
;

loop_
_space_group_symop_operation_xyz
'x, y, z'
'x, -y, z+1/2'

loop_
_atom_site_label
_atom_site_type_symbol
_atom_site_fract_x
_atom_site_fract_y
_atom_site_fract_z
_atom_site_U_iso_or_equiv
_atom_site_adp_type
_atom_site_occupancy
_atom_site_site_symmetry_order
_atom_site_calc_flag
_atom_site_refinement_flags_posn
_atom_site_refinement_flags_adp
_atom_site_refinement_flags_occupancy
_atom_site_disorder_assembly
_atom_site_disorder_group
Br Br 0.3677(2) 0.24930(3) 0.5761(2) 0.02736(12) Uani 1 1 d . . . . .
Na Na 0.5000 0.22716(11) 0.2500 0.0267(4) Uani 1 1 d . . . . .
O1 O 0.1938(4) 0.2932(2) 0.0714(4) 0.0246(6) Uani 1 1 d . . . . .
O2 O 0.2748(4) 0.09921(18) 0.1386(4) 0.0218(6) Uani 1 1 d . . . . .
O3 O 0.5714(4) 0.06417(17) 0.3444(4) 0.0254(6) Uani 1 1 d . . . . .
O4 O 0.8154(4) 0.20027(18) 0.4065(4) 0.0231(6) Uani 1 1 d . . . . .
O5 O 0.7341(4) 0.39236(19) 0.3238(4) 0.0263(6) Uani 1 1 d . . . . .
O6 O 0.4532(4) 0.4303(2) 0.0857(5) 0.0253(7) Uani 1 1 d . . . . .
C1 C 0.0995(6) 0.2167(3) -0.0120(6) 0.0292(9) Uani 1 1 d . . . . .
H1A H 0.1488 0.1981 -0.1183 0.035 Uiso 1 1 calc R U . . .
H1B H -0.0197 0.2361 -0.0451 0.035 Uiso 1 1 calc R U . . .
C2 C 0.1064(5) 0.1351(3) 0.1116(6) 0.0281(9) Uani 1 1 d . . . . .
H2A H 0.0705 0.1561 0.2233 0.034 Uiso 1 1 calc R U . . .
H2B H 0.0278 0.0847 0.0637 0.034 Uiso 1 1 calc R U . . .
C3 C 0.2875(5) 0.0228(3) 0.2593(6) 0.0239(8) Uani 1 1 d . . . . .
H3A H 0.2090 -0.0287 0.2165 0.029 Uiso 1 1 calc R U . . .
H3B H 0.2563 0.0446 0.3724 0.029 Uiso 1 1 calc R U . . .
C4 C 0.4664(6) -0.0127(3) 0.2799(6) 0.0234(8) Uani 1 1 d . . . . .
H4A H 0.4788 -0.0665 0.3622 0.028 Uiso 1 1 calc R U . . .
H4B H 0.4985 -0.0344 0.1671 0.028 Uiso 1 1 calc R U . . .
C5 C 0.7393(5) 0.0382(3) 0.4053(6) 0.0269(9) Uani 1 1 d . . . . .
H5A H 0.8046 0.0259 0.3066 0.032 Uiso 1 1 calc R U . . .
H5B H 0.7399 -0.0200 0.4763 0.032 Uiso 1 1 calc R U . . .
C6 C 0.8175(6) 0.1192(3) 0.5131(6) 0.0262(8) Uani 1 1 d . . . . .
H6A H 0.7521 0.1313 0.6118 0.031 Uiso 1 1 calc R U . . .
H6B H 0.9357 0.1034 0.5596 0.031 Uiso 1 1 calc R U . . .
C7 C 0.8902(6) 0.2793(3) 0.5033(6) 0.0292(9) Uani 1 1 d . . . . .
H7A H 1.0051 0.2625 0.5584 0.035 Uiso 1 1 calc R U . . .
H7B H 0.8200 0.2971 0.5954 0.035 Uiso 1 1 calc R U . . .
C8 C 0.9006(5) 0.3601(3) 0.3813(7) 0.0315(10) Uani 1 1 d . . . . .
H8A H 0.9680 0.4121 0.4404 0.038 Uiso 1 1 calc R U . . .
H8B H 0.9574 0.3394 0.2808 0.038 Uiso 1 1 calc R U . . .
C9 C 0.7328(6) 0.4685(3) 0.2041(6) 0.0305(9) Uani 1 1 d . . . . .
H9A H 0.7731 0.4464 0.0952 0.037 Uiso 1 1 calc R U . . .
H9B H 0.8090 0.5196 0.2532 0.037 Uiso 1 1 calc R U . . .
C10 C 0.5558(6) 0.5043(3) 0.1690(6) 0.0287(9) Uani 1 1 d . . . . .
H10A H 0.5127 0.5225 0.2789 0.034 Uiso 1 1 calc R U . . .
H10B H 0.5523 0.5607 0.0932 0.034 Uiso 1 1 calc R U . . .
C11 C 0.2771(6) 0.4537(3) 0.0635(7) 0.0284(10) Uani 1 1 d . . . . .
H11A H 0.2590 0.5138 -0.0015 0.034 Uiso 1 1 calc R U . . .
H11B H 0.2356 0.4618 0.1779 0.034 Uiso 1 1 calc R U . . .
C12 C 0.1830(6) 0.3757(3) -0.0337(6) 0.0278(9) Uani 1 1 d . . . . .
H12A H 0.0627 0.3940 -0.0637 0.033 Uiso 1 1 calc R U . . .
H12B H 0.2327 0.3632 -0.1425 0.033 Uiso 1 1 calc R U . . .
O7 O 0.5955(5) 0.2589(2) -0.0307(5) 0.0349(7) Uani 1 1 d . . . . .
H7C H 0.566(7) 0.316(5) -0.020(8) 0.052 Uiso 1 1 d . U . . .
H7D H 0.539(9) 0.248(3) -0.136(10) 0.052 Uiso 1 1 d . U . . .

loop_
_atom_site_aniso_label
_atom_site_aniso_U_11
_atom_site_aniso_U_22
_atom_site_aniso_U_33
_atom_site_aniso_U_23
_atom_site_aniso_U_13
_atom_site_aniso_U_12
Br 0.03226(18) 0.02870(17) 0.02197(17) -0.00385(18) 0.00678(11) 0.00134(17)
Na 0.0322(9) 0.0266(9) 0.0221(8) 0.0003(6) 0.0060(7) 0.0017(6)
O1 0.0269(15) 0.0242(14) 0.0222(15) 0.0030(12) 0.0004(12) 0.0007(12)
O2 0.0204(13) 0.0223(13) 0.0231(15) 0.0007(12) 0.0038(11) -0.0002(11)
O3 0.0239(14) 0.0164(12) 0.0344(16) 0.0001(12) -0.0028(12) 0.0017(10)
O4 0.0246(14) 0.0206(14) 0.0236(15) -0.0004(12) -0.0001(11) -0.0022(11)
O5 0.0243(14) 0.0254(14) 0.0296(16) 0.0065(12) 0.0048(12) -0.0005(11)
O6 0.0279(16) 0.0205(14) 0.0274(17) -0.0038(13) 0.0032(13) 0.0006(12)
C1 0.021(2) 0.031(2) 0.033(2) 0.0011(18) -0.0065(18) -0.0001(16)
C2 0.018(2) 0.029(2) 0.037(2) 0.0008(18) 0.0018(17) -0.0037(16)
C3 0.025(2) 0.0211(18) 0.025(2) 0.0027(16) 0.0023(17) -0.0042(15)
C4 0.031(2) 0.0174(17) 0.023(2) -0.0014(16) 0.0057(17) -0.0019(15)
C5 0.025(2) 0.0238(19) 0.031(2) 0.0024(17) 0.0016(17) 0.0063(16)
C6 0.023(2) 0.027(2) 0.028(2) 0.0055(17) -0.0028(16) 0.0028(15)
C7 0.023(2) 0.028(2) 0.035(2) -0.0033(18) -0.0059(18) -0.0011(16)
C8 0.021(2) 0.028(2) 0.046(3) -0.0033(19) 0.0045(19) -0.0046(16)
C9 0.039(2) 0.026(2) 0.027(2) 0.0020(17) 0.0069(19) -0.0105(17)
C10 0.043(2) 0.0177(18) 0.025(2) 0.0001(16) 0.0008(19) -0.0010(16)
C11 0.034(3) 0.024(2) 0.028(2) 0.0015(18) 0.007(2) 0.0087(18)
C12 0.031(2) 0.027(2) 0.026(2) 0.0062(17) 0.0024(18) 0.0094(16)
O7 0.0396(17) 0.0350(18) 0.0297(17) -0.0015(14) 0.0029(14) 0.0064(14)

loop_
_atom_type_symbol
_atom_type_description
_atom_type_scat_dispersion_real
_atom_type_scat_dispersion_imag
_atom_type_scat_source
C C 0.0033 0.0016 'International Tables Vol C Tables 4.2.6.8 and 6.1.1.4'
H H 0.0000 0.0000 'International Tables Vol C Tables 4.2.6.8 and 6.1.1.4'
O O 0.0106 0.0060 'International Tables Vol C Tables 4.2.6.8 and 6.1.1.4'
Na Na 0.0362 0.0249 'International Tables Vol C Tables 4.2.6.8 and 6.1.1.4'
Br Br -0.2901 2.4595 'International Tables Vol C Tables 4.2.6.8 and 6.1.1.4'

loop_
_geom_angle_atom_site_label_1
_geom_angle_atom_site_label_2
_geom_angle_atom_site_label_3
_geom_angle
_geom_angle_site_symmetry_1
_geom_angle_site_symmetry_3
O7 Na O3 110.75(12) . .
O7 Na O2 95.89(12) . .
O3 Na O2 64.98(10) . .
O7 Na O4 93.49(11) . .
O3 Na O4 64.01(9) . .
O2 Na O4 128.15(10) . .
O7 Na O1 80.67(11) . .
O3 Na O1 127.78(10) . .
O2 Na O1 63.19(9) . .
O4 Na O1 168.06(10) . .
O7 Na Br 162.86(11) . .
O3 Na Br 86.21(8) . .
O2 Na Br 93.51(8) . .
O4 Na Br 91.90(8) . .
O1 Na Br 90.91(7) . .
O7 Na O5 77.14(11) . .
O3 Na O5 123.74(10) . .
O2 Na O5 170.22(11) . .
O4 Na O5 59.88(8) . .
O1 Na O5 108.45(9) . .
Br Na O5 91.63(7) . .
O7 Na O6 60.17(10) . .
O3 Na O6 170.48(11) . .
O2 Na O6 116.90(10) . .
O4 Na O6 111.93(9) . .
O1 Na O6 56.14(8) . .
Br Na O6 102.76(8) . .
O5 Na O6 53.70(8) . .
O7 Na H7C 19.4(14) . .
O3 Na H7C 130.0(15) . .
O2 Na H7C 105.4(14) . .
O4 Na H7C 99.9(13) . .
O1 Na H7C 71.3(13) . .
Br Na H7C 143.4(15) . .
O5 Na H7C 65.9(14) . .
O6 Na H7C 40.8(15) . .
C12 O1 C1 111.6(3) . .
C12 O1 Na 123.1(2) . .
C1 O1 Na 110.5(2) . .
C2 O2 C3 111.1(3) . .
C2 O2 Na 113.4(2) . .
C3 O2 Na 108.2(2) . .
C5 O3 C4 114.3(3) . .
C5 O3 Na 121.3(2) . .
C4 O3 Na 120.2(2) . .
C6 O4 C7 110.3(3) . .
C6 O4 Na 109.2(2) . .
C7 O4 Na 115.8(2) . .
C8 O5 C9 112.6(3) . .
C8 O5 Na 110.1(2) . .
C9 O5 Na 120.5(2) . .
C11 O6 C10 112.5(3) . .
C11 O6 Na 109.1(2) . .
C10 O6 Na 116.6(2) . .
O1 C1 C2 108.3(3) . .
O1 C1 H1A 110.0 . .
C2 C1 H1A 110.0 . .
O1 C1 H1B 110.0 . .
C2 C1 H1B 110.0 . .
H1A C1 H1B 108.4 . .
O2 C2 C1 109.4(3) . .
O2 C2 H2A 109.8 . .
C1 C2 H2A 109.8 . .
O2 C2 H2B 109.8 . .
C1 C2 H2B 109.8 . .
H2A C2 H2B 108.2 . .
O2 C3 C4 108.5(3) . .
O2 C3 H3A 110.0 . .
C4 C3 H3A 110.0 . .
O2 C3 H3B 110.0 . .
C4 C3 H3B 110.0 . .
H3A C3 H3B 108.4 . .
O3 C4 C3 106.9(3) . .
O3 C4 H4A 110.3 . .
C3 C4 H4A 110.3 . .
O3 C4 H4B 110.3 . .
C3 C4 H4B 110.3 . .
H4A C4 H4B 108.6 . .
O3 C5 C6 107.5(3) . .
O3 C5 H5A 110.2 . .
C6 C5 H5A 110.2 . .
O3 C5 H5B 110.2 . .
C6 C5 H5B 110.2 . .
H5A C5 H5B 108.5 . .
O4 C6 C5 108.2(3) . .
O4 C6 H6A 110.0 . .
C5 C6 H6A 110.0 . .
O4 C6 H6B 110.0 . .
C5 C6 H6B 110.0 . .
H6A C6 H6B 108.4 . .
O4 C7 C8 108.2(4) . .
O4 C7 H7A 110.1 . .
C8 C7 H7A 110.1 . .
O4 C7 H7B 110.1 . .
C8 C7 H7B 110.1 . .
H7A C7 H7B 108.4 . .
O5 C8 C7 109.1(3) . .
O5 C8 H8A 109.9 . .
C7 C8 H8A 109.9 . .
O5 C8 H8B 109.9 . .
C7 C8 H8B 109.9 . .
H8A C8 H8B 108.3 . .
O5 C9 C10 108.2(3) . .
O5 C9 H9A 110.1 . .
C10 C9 H9A 110.1 . .
O5 C9 H9B 110.1 . .
C10 C9 H9B 110.1 . .
H9A C9 H9B 108.4 . .
O6 C10 C9 108.0(3) . .
O6 C10 H10A 110.1 . .
C9 C10 H10A 110.1 . .
O6 C10 H10B 110.1 . .
C9 C10 H10B 110.1 . .
H10A C10 H10B 108.4 . .
O6 C11 C12 108.5(3) . .
O6 C11 H11A 110.0 . .
C12 C11 H11A 110.0 . .
O6 C11 H11B 110.0 . .
C12 C11 H11B 110.0 . .
H11A C11 H11B 108.4 . .
O1 C12 C11 108.9(3) . .
O1 C12 H12A 109.9 . .
C11 C12 H12A 109.9 . .
O1 C12 H12B 109.9 . .
C11 C12 H12B 109.9 . .
H12A C12 H12B 108.3 . .
Na O7 H7C 88(4) . .
Na O7 H7D 127(4) . .
H7C O7 H7D 98(5) . .

loop_
_geom_bond_atom_site_label_1
_geom_bond_atom_site_label_2
_geom_bond_distance
_geom_bond_site_symmetry_2
Br Na 2.8717(17) .
Na O7 2.434(4) .
Na O3 2.464(3) .
Na O2 2.618(3) .
Na O4 2.679(3) .
Na O1 2.814(3) .
Na O5 2.997(3) .
Na O6 3.147(3) .
Na H7C 2.55(6) .
O1 C12 1.421(5) .
O1 C1 1.427(5) .
O2 C2 1.422(5) .
O2 C3 1.427(5) .
O3 C5 1.410(5) .
O3 C4 1.425(5) .
O4 C6 1.414(5) .
O4 C7 1.436(5) .
O5 C8 1.420(5) .
O5 C9 1.422(5) .
O6 C11 1.426(5) .
O6 C10 1.433(5) .
C1 C2 1.498(6) .
C1 H1A 0.9900 .
C1 H1B 0.9900 .
C2 H2A 0.9900 .
C2 H2B 0.9900 .
C3 C4 1.497(5) .
C3 H3A 0.9900 .
C3 H3B 0.9900 .
C4 H4A 0.9900 .
C4 H4B 0.9900 .
C5 C6 1.508(6) .
C5 H5A 0.9900 .
C5 H5B 0.9900 .
C6 H6A 0.9900 .
C6 H6B 0.9900 .
C7 C8 1.492(6) .
C7 H7A 0.9900 .
C7 H7B 0.9900 .
C8 H8A 0.9900 .
C8 H8B 0.9900 .
C9 C10 1.488(6) .
C9 H9A 0.9900 .
C9 H9B 0.9900 .
C10 H10A 0.9900 .
C10 H10B 0.9900 .
C11 C12 1.487(6) .
C11 H11A 0.9900 .
C11 H11B 0.9900 .
C12 H12A 0.9900 .
C12 H12B 0.9900 .
O7 H7C 0.85(6) .
O7 H7D 0.90(7) .

loop_
_geom_hbond_atom_site_label_D
_geom_hbond_atom_site_label_H
_geom_hbond_atom_site_label_A
_geom_hbond_distance_DH
_geom_hbond_distance_HA
_geom_hbond_distance_DA
_geom_hbond_angle_DHA
_geom_hbond_site_symmetry_A
O7 H7D Br 0.90(7) 2.48(8) 3.368(3) 169(4) 1_554
O7 H7C O6 0.85(6) 2.06(6) 2.865(4) 157(6) .
